data_1543429
loop_
_publ_author_name
'Yadagiri, Dongari'
'Reddy, Angula Chandra Shekar'
'Anbarasan, Pazhamalai'

_publ_section_title
;
 Rhodium catalyzed diastereoselective synthesis of
 2,2,3,3-tetrasubstituted indolines from N-sulfonyl-1,2,3-triazoles and
 ortho-vinylanilines
;
_journal_issue 9
_journal_name_full 'Chem. Sci.'
_journal_page_first 5934
_journal_paper_doi 10.1039/C6SC01075J
_journal_volume 7
_journal_year 2016
_chemical_formula_moiety 'C30  H28  N2  O2  S1'
_chemical_formula_sum 'C30 H28 N2 O2 S'
_chemical_formula_weight 480.6
_space_group_IT_number 14
_symmetry_cell_setting monoclinic
_symmetry_Int_Tables_number 14
_symmetry_space_group_name_Hall '-P 2yn'
_symmetry_space_group_name_H-M 'P 1 21/n 1'
_atom_sites_solution_hydrogens geom
_audit_block_doi 10.5517/cc1k9c6f
_audit_conform_dict_location ftp://ftp.iucr.org/pub/cif_core.dic
_audit_conform_dict_name cif_core.dic
_audit_conform_dict_version 2.4.3
_audit_creation_date 2015-11-25T16:52:02-00:00
_audit_creation_method 'WinGX routine CIF_UPDATE'
_audit_update_record
;
2015-11-25 deposited with the CCDC.
2016-06-03 downloaded from the CCDC.
;
_cell_angle_alpha 90
_cell_angle_beta 99.7094(14)
_cell_angle_gamma 90
_cell_formula_units_Z 4
_cell_length_a 8.5621(3)
_cell_length_b 12.1149(4)
_cell_length_c 25.0836(10)
_cell_measurement_reflns_used 6342
_cell_measurement_temperature 296(2)
_cell_measurement_theta_max 25.58
_cell_measurement_theta_min 2.68
_cell_measurement_wavelength 0.71073
_cell_volume 2564.63(16)
_computing_cell_refinement 'Bruker SAINT'
_computing_data_collection 'Bruker APEX2'
_computing_data_reduction 'Bruker SAINT'
_computing_molecular_graphics 'Bruker SHELXTL'
_computing_publication_material 'Bruker SHELXTL'
_computing_structure_refinement 'SHELXL-2014/7 (Sheldrick, 2014)'
_computing_structure_solution 'SHELXS-97 (Sheldrick 2008)'
_diffrn_ambient_temperature 296(2)
_diffrn_measured_fraction_theta_full 1
_diffrn_measured_fraction_theta_max 1
_diffrn_measurement_device_type 'Bruker APEX-II CCD'
_diffrn_measurement_method '\f and \w scans'
_diffrn_radiation_probe x-ray
_diffrn_radiation_type MoK\a
_diffrn_radiation_wavelength 0.71073
_diffrn_reflns_av_R_equivalents 0.0236
_diffrn_reflns_Laue_measured_fraction_full 1
_diffrn_reflns_Laue_measured_fraction_max 1
_diffrn_reflns_limit_h_max 7
_diffrn_reflns_limit_h_min -10
_diffrn_reflns_limit_k_max 14
_diffrn_reflns_limit_k_min -14
_diffrn_reflns_limit_l_max 29
_diffrn_reflns_limit_l_min -28
_diffrn_reflns_number 18483
_diffrn_reflns_point_group_measured_fraction_full 1
_diffrn_reflns_point_group_measured_fraction_max 1
_diffrn_reflns_theta_full 24.997
_diffrn_reflns_theta_max 24.997
_diffrn_reflns_theta_min 1.647
_exptl_absorpt_coefficient_mu 0.156
_exptl_absorpt_correction_type none
_exptl_crystal_density_diffrn 1.245
_exptl_crystal_density_method 'not measured'
_exptl_crystal_description Block
_exptl_crystal_F_000 1016
_exptl_crystal_recrystallization_method 'Re-crystallisation from solvent: '
_exptl_crystal_size_max 0.35
_exptl_crystal_size_mid 0.22
_exptl_crystal_size_min 0.16
_refine_diff_density_max 0.199
_refine_diff_density_min -0.318
_refine_diff_density_rms 0.033
_refine_ls_extinction_method none
_refine_ls_goodness_of_fit_ref 1.016
_refine_ls_hydrogen_treatment constr
_refine_ls_matrix_type full
_refine_ls_number_constraints 0
_refine_ls_number_parameters 319
_refine_ls_number_reflns 4520
_refine_ls_number_restraints 0
_refine_ls_restrained_S_all 1.016
_refine_ls_R_factor_all 0.0562
_refine_ls_R_factor_gt 0.0398
_refine_ls_shift/su_max 0.08
_refine_ls_shift/su_mean 0.001
_refine_ls_structure_factor_coef Fsqd
_refine_ls_weighting_details 'w=1/[\s^2^(Fo^2^)+(0.0499P)^2^+0.6692P] where P=(Fo^2^+2Fc^2^)/3'
_refine_ls_weighting_scheme calc
_refine_ls_wR_factor_gt 0.0961
_refine_ls_wR_factor_ref 0.1069
_reflns_number_gt 3469
_reflns_number_total 4520
_reflns_threshold_expression 'I > 2\s(I)'
_cod_data_source_file c6sc01075j2.cif
_cod_data_source_block shelx
_cod_depositor_comments 'Adding full bibliography for 1543428--1543429.cif.'
_cod_original_sg_symbol_H-M 'P 21/n'
_cod_database_code 1543429
_shelx_estimated_absorpt_t_min 0.947
_shelx_estimated_absorpt_t_max 0.976

loop_
_symmetry_equiv_pos_as_xyz
'x, y, z'
'-x+1/2, y+1/2, -z+1/2'
'-x, -y, -z'
'x-1/2, -y-1/2, z-1/2'

loop_
_atom_site_label
_atom_site_type_symbol
_atom_site_fract_x
_atom_site_fract_y
_atom_site_fract_z
_atom_site_U_iso_or_equiv
_atom_site_adp_type
_atom_site_occupancy
_atom_site_calc_flag
C1 C 0.3147(2) 0.72427(14) 0.07210(7) 0.0408(4) Uani 1 d
C2 C 0.2217(2) 0.79623(15) 0.10509(7) 0.0415(4) Uani 1 d
C3 C 0.0698(2) 0.78412(18) 0.11576(8) 0.0546(5) Uani 1 d
H3 H 0.0084 0.7235 0.1026 0.066 Uiso 1 calc
C4 C 0.0103(2) 0.8640(2) 0.14648(9) 0.0663(6) Uani 1 d
H4 H -0.091 0.8558 0.1548 0.08 Uiso 1 calc
C5 C 0.0982(3) 0.9543(2) 0.16473(9) 0.0645(6) Uani 1 d
H5 H 0.0555 1.007 0.1851 0.077 Uiso 1 calc
C6 C 0.2502(2) 0.96928(17) 0.15360(8) 0.0536(5) Uani 1 d
H6 H 0.3095 1.0314 0.1657 0.064 Uiso 1 calc
C7 C 0.3102(2) 0.88863(14) 0.12387(7) 0.0404(4) Uani 1 d
C8 C 0.49092(19) 0.77080(13) 0.09305(7) 0.0375(4) Uani 1 d
C9 C 0.3002(3) 0.60131(15) 0.08462(9) 0.0575(5) Uani 1 d
H9A H 0.3182 0.5906 0.1231 0.086 Uiso 1 calc
H9B H 0.3775 0.5604 0.0691 0.086 Uiso 1 calc
H9C H 0.1959 0.5759 0.0695 0.086 Uiso 1 calc
C10 C 0.2644(2) 0.74850(16) 0.01146(7) 0.0477(5) Uani 1 d
C11 C 0.2904(3) 0.6730(2) -0.02742(9) 0.0674(6) Uani 1 d
H11 H 0.3368 0.6053 -0.0169 0.081 Uiso 1 calc
C12 C 0.2480(3) 0.6973(3) -0.08215(10) 0.0876(8) Uani 1 d
H12 H 0.2652 0.6455 -0.1079 0.105 Uiso 1 calc
C13 C 0.1811(3) 0.7972(3) -0.09820(10) 0.0859(9) Uani 1 d
H13 H 0.1541 0.8137 -0.1348 0.103 Uiso 1 calc
C14 C 0.1543(3) 0.8721(2) -0.06042(9) 0.0718(7) Uani 1 d
H14 H 0.1086 0.9398 -0.0713 0.086 Uiso 1 calc
C15 C 0.1945(2) 0.84809(18) -0.00592(8) 0.0559(5) Uani 1 d
H15 H 0.1743 0.8998 0.0195 0.067 Uiso 1 calc
C16 C 0.5856(2) 0.95475(16) 0.13527(9) 0.0558(5) Uani 1 d
H16A H 0.5552 1.031 0.1316 0.084 Uiso 1 calc
H16B H 0.6797 0.9433 0.1199 0.084 Uiso 1 calc
H16C H 0.6059 0.9352 0.1729 0.084 Uiso 1 calc
C17 C 0.5537(2) 0.71624(14) 0.14687(7) 0.0412(4) Uani 1 d
H17 H 0.4886 0.7165 0.173 0.049 Uiso 1 calc
C18 C 0.9084(2) 0.67924(14) 0.24692(7) 0.0433(4) Uani 1 d
C19 C 0.9080(2) 0.76876(17) 0.28044(9) 0.0601(6) Uani 1 d
H19 H 0.8136 0.7944 0.2896 0.072 Uiso 1 calc
C20 C 1.0490(3) 0.82004(19) 0.30024(10) 0.0723(6) Uani 1 d
H20 H 1.0489 0.8803 0.3232 0.087 Uiso 1 calc
C21 C 1.1904(3) 0.78478(18) 0.28703(9) 0.0625(6) Uani 1 d
C22 C 1.1879(2) 0.69559(19) 0.25325(9) 0.0614(6) Uani 1 d
H22 H 1.2823 0.6704 0.244 0.074 Uiso 1 calc
C23 C 1.0484(2) 0.64248(16) 0.23277(8) 0.0541(5) Uani 1 d
H23 H 1.0486 0.5825 0.2097 0.065 Uiso 1 calc
C24 C 1.3439(3) 0.8434(3) 0.30863(13) 0.1056(10) Uani 1 d
H24A H 1.4077 0.7975 0.3349 0.158 Uiso 1 calc
H24B H 1.3213 0.9116 0.3253 0.158 Uiso 1 calc
H24C H 1.4002 0.8584 0.2794 0.158 Uiso 1 calc
C25 C 0.5991(2) 0.76236(14) 0.05122(7) 0.0422(4) Uani 1 d
C26 C 0.6754(2) 0.66428(16) 0.04279(8) 0.0534(5) Uani 1 d
H26 H 0.6644 0.6034 0.0644 0.064 Uiso 1 calc
C27 C 0.7675(3) 0.6558(2) 0.00271(10) 0.0710(7) Uani 1 d
H27 H 0.8188 0.5899 -0.0022 0.085 Uiso 1 calc
C28 C 0.7832(3) 0.7445(3) -0.02982(11) 0.0861(9) Uani 1 d
H28 H 0.8453 0.7389 -0.0567 0.103 Uiso 1 calc
C29 C 0.7069(3) 0.8418(2) -0.02257(9) 0.0786(7) Uani 1 d
H29 H 0.7165 0.9018 -0.0449 0.094 Uiso 1 calc
C30 C 0.6160(2) 0.85082(17) 0.01777(8) 0.0560(5) Uani 1 d
H30 H 0.5655 0.9172 0.0225 0.067 Uiso 1 calc
N1 N 0.68724(17) 0.67071(12) 0.15880(6) 0.0454(4) Uani 1 d
N2 N 0.45810(16) 0.88610(11) 0.10705(6) 0.0398(3) Uani 1 d
O1 O 0.7646(2) 0.50061(11) 0.20985(7) 0.0822(5) Uani 1 d
O2 O 0.61433(16) 0.63743(14) 0.25307(6) 0.0723(5) Uani 1 d
S1 S 0.73138(6) 0.61301(4) 0.22048(2) 0.05173(16) Uani 1 d

loop_
_atom_site_aniso_label
_atom_site_aniso_U_11
_atom_site_aniso_U_22
_atom_site_aniso_U_33
_atom_site_aniso_U_23
_atom_site_aniso_U_13
_atom_site_aniso_U_12
C1 0.0445(10) 0.0444(10) 0.0320(10) 0.0003(8) 0.0024(8) -0.0136(8)
C2 0.0404(9) 0.0521(10) 0.0300(10) 0.0094(8) 0.0005(8) -0.0046(8)
C3 0.0419(10) 0.0732(13) 0.0467(12) 0.0201(10) 0.0013(9) -0.0063(10)
C4 0.0445(11) 0.0950(18) 0.0618(15) 0.0300(14) 0.0161(11) 0.0164(12)
C5 0.0642(13) 0.0767(15) 0.0561(14) 0.0156(12) 0.0203(11) 0.0289(12)
C6 0.0573(12) 0.0561(11) 0.0471(12) 0.0008(10) 0.0082(10) 0.0112(9)
C7 0.0406(9) 0.0476(10) 0.0313(10) 0.0044(8) 0.0014(8) 0.0017(8)
C8 0.0417(9) 0.0385(9) 0.0320(9) -0.0021(7) 0.0052(8) -0.0056(7)
C9 0.0695(13) 0.0510(11) 0.0506(13) 0.0018(9) 0.0066(10) -0.0198(10)
C10 0.0492(10) 0.0587(12) 0.0332(11) -0.0011(9) 0.0007(9) -0.0236(9)
C11 0.0841(15) 0.0742(15) 0.0418(13) -0.0094(11) 0.0044(11) -0.0235(12)
C12 0.113(2) 0.112(2) 0.0376(14) -0.0202(14) 0.0109(14) -0.0385(18)
C13 0.0917(18) 0.125(2) 0.0348(14) 0.0140(16) -0.0058(13) -0.0442(18)
C14 0.0694(14) 0.0945(17) 0.0463(14) 0.0232(13) -0.0054(11) -0.0236(13)
C15 0.0579(12) 0.0687(13) 0.0377(11) 0.0093(10) -0.0018(9) -0.0156(10)
C16 0.0516(11) 0.0514(11) 0.0622(14) -0.0141(10) 0.0028(10) -0.0105(9)
C17 0.0447(10) 0.0434(9) 0.0358(10) -0.0002(8) 0.0080(8) -0.0071(8)
C18 0.0473(10) 0.0423(10) 0.0393(11) 0.0120(8) 0.0041(8) 0.0048(8)
C19 0.0559(12) 0.0611(13) 0.0648(15) -0.0080(11) 0.0146(11) 0.0062(10)
C20 0.0731(15) 0.0619(14) 0.0783(17) -0.0174(12) 0.0025(13) -0.0055(12)
C21 0.0576(13) 0.0596(13) 0.0648(15) 0.0204(11) -0.0055(11) -0.0070(10)
C22 0.0440(11) 0.0710(14) 0.0690(15) 0.0236(12) 0.0089(11) 0.0113(10)
C23 0.0584(12) 0.0497(11) 0.0545(13) 0.0034(9) 0.0104(10) 0.0125(9)
C24 0.0734(16) 0.104(2) 0.127(3) 0.0224(19) -0.0185(17) -0.0293(15)
C25 0.0442(9) 0.0484(10) 0.0335(10) -0.0061(8) 0.0053(8) -0.0107(8)
C26 0.0591(12) 0.0550(11) 0.0474(12) -0.0151(9) 0.0127(10) -0.0097(9)
C27 0.0697(14) 0.0808(16) 0.0677(16) -0.0362(13) 0.0268(12) -0.0167(12)
C28 0.0910(18) 0.112(2) 0.0664(17) -0.0366(16) 0.0459(15) -0.0401(16)
C29 0.0982(18) 0.0926(18) 0.0517(15) -0.0034(13) 0.0318(14) -0.0363(15)
C30 0.0659(13) 0.0609(12) 0.0430(12) 0.0013(10) 0.0140(10) -0.0141(10)
N1 0.0468(9) 0.0470(9) 0.0414(9) 0.0033(7) 0.0048(7) 0.0003(7)
N2 0.0380(7) 0.0411(8) 0.0394(9) -0.0062(6) 0.0036(7) -0.0061(6)
O1 0.0940(11) 0.0422(8) 0.1000(13) 0.0121(8) -0.0133(10) -0.0083(8)
O2 0.0537(8) 0.1117(12) 0.0527(9) 0.0274(9) 0.0129(7) -0.0099(8)
S1 0.0531(3) 0.0507(3) 0.0489(3) 0.0152(2) 0.0015(2) -0.0055(2)

loop_
_atom_type_symbol
_atom_type_description
_atom_type_scat_dispersion_real
_atom_type_scat_dispersion_imag
_atom_type_scat_source
C C 0.0033 0.0016 'International Tables Vol C Tables 4.2.6.8 and 6.1.1.4'
H H 0 0 'International Tables Vol C Tables 4.2.6.8 and 6.1.1.4'
N N 0.0061 0.0033 'International Tables Vol C Tables 4.2.6.8 and 6.1.1.4'
O O 0.0106 0.006 'International Tables Vol C Tables 4.2.6.8 and 6.1.1.4'
S S 0.1246 0.1234 'International Tables Vol C Tables 4.2.6.8 and 6.1.1.4'

loop_
_geom_angle_atom_site_label_1
_geom_angle_atom_site_label_2
_geom_angle_atom_site_label_3
_geom_angle
C2 C1 C9 112.27(15)
C2 C1 C10 110.15(15)
C9 C1 C10 111.69(15)
C2 C1 C8 99.78(13)
C9 C1 C8 112.12(15)
C10 C1 C8 110.26(13)
C3 C2 C7 119.91(18)
C3 C2 C1 130.08(17)
C7 C2 C1 109.95(14)
C2 C3 C4 118.7(2)
C2 C3 H3 120.6
C4 C3 H3 120.6
C5 C4 C3 120.85(19)
C5 C4 H4 119.6
C3 C4 H4 119.6
C4 C5 C6 121.4(2)
C4 C5 H5 119.3
C6 C5 H5 119.3
C7 C6 C5 117.6(2)
C7 C6 H6 121.2
C5 C6 H6 121.2
C6 C7 C2 121.48(17)
C6 C7 N2 128.03(17)
C2 C7 N2 110.47(15)
N2 C8 C25 113.01(13)
N2 C8 C17 104.67(13)
C25 C8 C17 114.84(14)
N2 C8 C1 101.69(13)
C25 C8 C1 113.46(14)
C17 C8 C1 108.02(13)
C1 C9 H9A 109.5
C1 C9 H9B 109.5
H9A C9 H9B 109.5
C1 C9 H9C 109.5
H9A C9 H9C 109.5
H9B C9 H9C 109.5
C11 C10 C15 117.85(19)
C11 C10 C1 121.33(19)
C15 C10 C1 120.81(17)
C10 C11 C12 120.7(2)
C10 C11 H11 119.7
C12 C11 H11 119.7
C13 C12 C11 120.2(3)
C13 C12 H12 119.9
C11 C12 H12 119.9
C14 C13 C12 119.7(2)
C14 C13 H13 120.1
C12 C13 H13 120.1
C13 C14 C15 120.4(3)
C13 C14 H14 119.8
C15 C14 H14 119.8
C14 C15 C10 121.1(2)
C14 C15 H15 119.4
C10 C15 H15 119.4
N2 C16 H16A 109.5
N2 C16 H16B 109.5
H16A C16 H16B 109.5
N2 C16 H16C 109.5
H16A C16 H16C 109.5
H16B C16 H16C 109.5
N1 C17 C8 125.00(16)
N1 C17 H17 117.5
C8 C17 H17 117.5
C19 C18 C23 120.27(18)
C19 C18 S1 120.34(14)
C23 C18 S1 119.37(15)
C18 C19 C20 119.08(19)
C18 C19 H19 120.5
C20 C19 H19 120.5
C19 C20 C21 121.9(2)
C19 C20 H20 119.1
C21 C20 H20 119.1
C22 C21 C20 118.1(2)
C22 C21 C24 120.9(2)
C20 C21 C24 121.0(2)
C21 C22 C23 121.41(19)
C21 C22 H22 119.3
C23 C22 H22 119.3
C22 C23 C18 119.30(19)
C22 C23 H23 120.3
C18 C23 H23 120.3
C21 C24 H24A 109.5
C21 C24 H24B 109.5
H24A C24 H24B 109.5
C21 C24 H24C 109.5
H24A C24 H24C 109.5
H24B C24 H24C 109.5
C30 C25 C26 118.05(18)
C30 C25 C8 120.41(17)
C26 C25 C8 121.40(16)
C27 C26 C25 121.0(2)
C27 C26 H26 119.5
C25 C26 H26 119.5
C28 C27 C26 120.0(2)
C28 C27 H27 120
C26 C27 H27 120
C27 C28 C29 119.8(2)
C27 C28 H28 120.1
C29 C28 H28 120.1
C28 C29 C30 120.2(2)
C28 C29 H29 119.9
C30 C29 H29 119.9
C29 C30 C25 120.8(2)
C29 C30 H30 119.6
C25 C30 H30 119.6
C17 N1 S1 117.07(13)
C7 N2 C16 118.84(14)
C7 N2 C8 108.04(13)
C16 N2 C8 119.84(14)
O1 S1 O2 119.11(10)
O1 S1 N1 104.25(9)
O2 S1 N1 111.74(8)
O1 S1 C18 108.84(9)
O2 S1 C18 109.62(9)
N1 S1 C18 101.82(8)

loop_
_geom_bond_atom_site_label_1
_geom_bond_atom_site_label_2
_geom_bond_distance
C1 C2 1.517(3)
C1 C9 1.532(2)
C1 C10 1.538(2)
C1 C8 1.613(2)
C2 C3 1.379(2)
C2 C7 1.389(2)
C3 C4 1.386(3)
C3 H3 0.93
C4 C5 1.363(3)
C4 H4 0.93
C5 C6 1.388(3)
C5 H5 0.93
C6 C7 1.380(3)
C6 H6 0.93
C7 N2 1.401(2)
C8 N2 1.479(2)
C8 C25 1.516(2)
C8 C17 1.518(2)
C9 H9A 0.96
C9 H9B 0.96
C9 H9C 0.96
C10 C11 1.383(3)
C10 C15 1.384(3)
C11 C12 1.391(3)
C11 H11 0.93
C12 C13 1.370(4)
C12 H12 0.93
C13 C14 1.359(4)
C13 H13 0.93
C14 C15 1.383(3)
C14 H14 0.93
C15 H15 0.93
C16 N2 1.457(2)
C16 H16A 0.96
C16 H16B 0.96
C16 H16C 0.96
C17 N1 1.259(2)
C17 H17 0.93
C18 C19 1.373(3)
C18 C23 1.380(2)
C18 S1 1.7438(18)
C19 C20 1.374(3)
C19 H19 0.93
C20 C21 1.376(3)
C20 H20 0.93
C21 C22 1.371(3)
C21 C24 1.512(3)
C22 C23 1.377(3)
C22 H22 0.93
C23 H23 0.93
C24 H24A 0.96
C24 H24B 0.96
C24 H24C 0.96
C25 C30 1.384(3)
C25 C26 1.389(3)
C26 C27 1.382(3)
C26 H26 0.93
C27 C28 1.370(4)
C27 H27 0.93
C28 C29 1.375(4)
C28 H28 0.93
C29 C30 1.381(3)
C29 H29 0.93
C30 H30 0.93
N1 S1 1.6815(15)
O1 S1 1.4254(16)
O2 S1 1.4272(15)

loop_
_geom_torsion_atom_site_label_1
_geom_torsion_atom_site_label_2
_geom_torsion_atom_site_label_3
_geom_torsion_atom_site_label_4
_geom_torsion
C9 C1 C2 C3 -45.2(3)
C10 C1 C2 C3 79.9(2)
C8 C1 C2 C3 -164.12(18)
C9 C1 C2 C7 137.69(16)
C10 C1 C2 C7 -97.16(16)
C8 C1 C2 C7 18.78(17)
C7 C2 C3 C4 -1.6(3)
C1 C2 C3 C4 -178.50(18)
C2 C3 C4 C5 1.6(3)
C3 C4 C5 C6 -0.4(3)
C4 C5 C6 C7 -0.8(3)
C5 C6 C7 C2 0.8(3)
C5 C6 C7 N2 178.98(17)
C3 C2 C7 C6 0.5(3)
C1 C2 C7 C6 177.89(16)
C3 C2 C7 N2 -178.05(15)
C1 C2 C7 N2 -0.61(19)
C2 C1 C8 N2 -28.88(15)
C9 C1 C8 N2 -147.90(15)
C10 C1 C8 N2 86.98(16)
C2 C1 C8 C25 -150.55(14)
C9 C1 C8 C25 90.44(18)
C10 C1 C8 C25 -34.7(2)
C2 C1 C8 C17 80.94(16)
C9 C1 C8 C17 -38.08(19)
C10 C1 C8 C17 -163.19(15)
C2 C1 C10 C11 -158.86(17)
C9 C1 C10 C11 -33.4(2)
C8 C1 C10 C11 91.98(19)
C2 C1 C10 C15 22.6(2)
C9 C1 C10 C15 148.09(17)
C8 C1 C10 C15 -86.5(2)
C15 C10 C11 C12 0.3(3)
C1 C10 C11 C12 -178.29(19)
C10 C11 C12 C13 0.6(4)
C11 C12 C13 C14 -0.9(4)
C12 C13 C14 C15 0.2(4)
C13 C14 C15 C10 0.8(3)
C11 C10 C15 C14 -1.0(3)
C1 C10 C15 C14 177.59(17)
N2 C8 C17 N1 -121.45(18)
C25 C8 C17 N1 3.0(2)
C1 C8 C17 N1 130.77(17)
C23 C18 C19 C20 -0.9(3)
S1 C18 C19 C20 -179.33(17)
C18 C19 C20 C21 0.6(4)
C19 C20 C21 C22 -0.2(4)
C19 C20 C21 C24 179.1(2)
C20 C21 C22 C23 0.2(3)
C24 C21 C22 C23 -179.1(2)
C21 C22 C23 C18 -0.6(3)
C19 C18 C23 C22 0.9(3)
S1 C18 C23 C22 179.33(15)
N2 C8 C25 C30 -20.8(2)
C17 C8 C25 C30 -140.79(17)
C1 C8 C25 C30 94.29(19)
N2 C8 C25 C26 163.56(16)
C17 C8 C25 C26 43.6(2)
C1 C8 C25 C26 -81.3(2)
C30 C25 C26 C27 1.0(3)
C8 C25 C26 C27 176.71(17)
C25 C26 C27 C28 -0.7(3)
C26 C27 C28 C29 -0.2(4)
C27 C28 C29 C30 0.8(4)
C28 C29 C30 C25 -0.5(3)
C26 C25 C30 C29 -0.4(3)
C8 C25 C30 C29 -176.15(19)
C8 C17 N1 S1 -178.81(12)
C6 C7 N2 C16 20.3(3)
C2 C7 N2 C16 -161.29(16)
C6 C7 N2 C8 161.30(18)
C2 C7 N2 C8 -20.32(19)
C25 C8 N2 C7 152.73(14)
C17 C8 N2 C7 -81.61(15)
C1 C8 N2 C7 30.76(16)
C25 C8 N2 C16 -66.8(2)
C17 C8 N2 C16 58.89(19)
C1 C8 N2 C16 171.27(15)
C17 N1 S1 O1 122.50(15)
C17 N1 S1 O2 -7.40(17)
C17 N1 S1 C18 -124.33(14)
C19 C18 S1 O1 -152.94(16)
C23 C18 S1 O1 28.65(18)
C19 C18 S1 O2 -21.08(19)
C23 C18 S1 O2 160.50(15)
C19 C18 S1 N1 97.37(17)
C23 C18 S1 N1 -81.05(16)
